data_8103191
loop_
_publ_author_name
'Yan-Wei Li'
'Li-Qiao Zhang'
'Zi-Xing Ren'
'Su Zhang'
'Jian-Fang Ma'

_publ_section_title
;
 Crystal structure of 1,3-bis(o-hydroxybenzyl)-2-phenylimidazolidine,
 C23H24N2O2
;
_journal_issue 4
_journal_name_full 'Zeitschrift f\"ur Kristallographie - New Crystal Structures'
_journal_page_first 489
_journal_volume 226
_journal_year 2011
_chemical_formula_moiety 'C23 H24 N2 O2'
_chemical_formula_sum 'C23 H24 N2 O2'
_chemical_formula_weight 360.44
_chemical_melting_point ?
_chemical_name_systematic
;
 1,3-bis(o-hydroxybenzyl)-2- phenylimidazolidine
;
_space_group_IT_number 2
_symmetry_cell_setting triclinic
_symmetry_space_group_name_Hall '-P 1'
_symmetry_space_group_name_H-M 'P -1'
_atom_sites_solution_hydrogens geom
_atom_sites_solution_primary direct
_atom_sites_solution_secondary difmap
_audit_creation_method SHELXL-97
_cell_angle_alpha 80.113(5)
_cell_angle_beta 87.715(5)
_cell_angle_gamma 74.388(5)
_cell_formula_units_Z 2
_cell_length_a 6.255(5)
_cell_length_b 9.095(5)
_cell_length_c 17.925(5)
_cell_measurement_reflns_used 2919
_cell_measurement_temperature 293(2)
_cell_measurement_theta_max 29.1279
_cell_measurement_theta_min 3.0020
_cell_volume 967.5(10)
_computing_cell_refinement CrysAlis
_computing_data_collection CrysAlis
_computing_data_reduction CrysAlis
_computing_molecular_graphics 'SHELXS-97 [2]'
_computing_structure_refinement 'SHELXL-97 (Sheldrick, 2008)'
_diffrn_ambient_temperature 293(2)
_diffrn_detector_area_resol_mean 10.0
_diffrn_measured_fraction_theta_full 0.994
_diffrn_measured_fraction_theta_max 0.837
_diffrn_measurement_device_type 'Oxford Diffraction Gemini R Ultra'
_diffrn_measurement_method '\w scan'
_diffrn_radiation_monochromator graphite
_diffrn_radiation_source 'fine-focus sealed tube'
_diffrn_radiation_type MoK\a
_diffrn_radiation_wavelength 0.71073
_diffrn_reflns_av_R_equivalents 0.0179
_diffrn_reflns_av_sigmaI/netI 0.0494
_diffrn_reflns_limit_h_max 8
_diffrn_reflns_limit_h_min -8
_diffrn_reflns_limit_k_max 11
_diffrn_reflns_limit_k_min -12
_diffrn_reflns_limit_l_max 16
_diffrn_reflns_limit_l_min -24
_diffrn_reflns_number 7031
_diffrn_reflns_theta_full 25.00
_diffrn_reflns_theta_max 29.17
_diffrn_reflns_theta_min 3.01
_exptl_absorpt_coefficient_mu 0.079
_exptl_absorpt_correction_T_max 1.00000
_exptl_absorpt_correction_T_min 0.96797
_exptl_absorpt_correction_type multi-scan
_exptl_crystal_colour colorless
_exptl_crystal_density_diffrn 1.237
_exptl_crystal_density_method 'not measured'
_exptl_crystal_description block
_exptl_crystal_F_000 384
_exptl_crystal_size_max 0.22
_exptl_crystal_size_mid 0.20
_exptl_crystal_size_min 0.17
_refine_diff_density_max 0.214
_refine_diff_density_min -0.206
_refine_diff_density_rms 0.033
_refine_ls_extinction_method none
_refine_ls_goodness_of_fit_ref 0.877
_refine_ls_hydrogen_treatment constr
_refine_ls_matrix_type full
_refine_ls_number_parameters 246
_refine_ls_number_reflns 4388
_refine_ls_number_restraints 1
_refine_ls_restrained_S_all 0.878
_refine_ls_R_factor_all 0.0878
_refine_ls_R_factor_gt 0.0429
_refine_ls_shift/su_max 0.000
_refine_ls_shift/su_mean 0.000
_refine_ls_structure_factor_coef Fsqd
_refine_ls_weighting_details 'calc w=1/[\s^2^(Fo^2^)+(0.0610P)^2^+0.0000P] where P=(Fo^2^+2Fc^2^)/3'
_refine_ls_weighting_scheme calc
_refine_ls_wR_factor_gt 0.0985
_refine_ls_wR_factor_ref 0.1096
_reflns_number_gt 2413
_reflns_number_total 4388
_reflns_threshold_expression >2\s(I)
_cod_data_source_file 1267-3475.cff
_cod_data_source_block liyw
_cod_depositor_comments
;
The following automatic conversions were performed:

'_chemical_melting_point' value 'not measured' was changed to '?' -
the value is undefined or not given.

Automatic conversion script
Id: cif_fix_values 1715 2011-07-08 13:25:40Z adriana 
;
_cod_original_sg_symbol_H-M p-1
_cod_database_code 8103191

loop_
_symmetry_equiv_pos_as_xyz
'x, y, z'
'-x, -y, -z'

loop_
_atom_site_label
_atom_site_type_symbol
_atom_site_fract_x
_atom_site_fract_y
_atom_site_fract_z
_atom_site_U_iso_or_equiv
_atom_site_adp_type
_atom_site_occupancy
_atom_site_symmetry_multiplicity
_atom_site_calc_flag
_atom_site_refinement_flags
C1 C 0.9148(2) 0.24590(15) 0.22280(8) 0.0397(3) Uani 1 1 d .
H18 H 1.0476 0.2833 0.2118 0.048 Uiso 1 1 calc R
C2 C 0.7397(2) 0.36217(15) 0.25820(8) 0.0407(3) Uani 1 1 d .
C3 C 0.7752(3) 0.50051(17) 0.26914(9) 0.0543(4) Uani 1 1 d .
H3 H 0.9059 0.5252 0.2524 0.065 Uiso 1 1 calc R
C4 C 0.6138(3) 0.60406(19) 0.30553(10) 0.0675(5) Uani 1 1 d U
H4 H 0.6379 0.6970 0.3130 0.081 Uiso 1 1 calc R
C5 C 0.4215(3) 0.5680(2) 0.32992(10) 0.0710(5) Uani 1 1 d U
H5 H 0.3155 0.6362 0.3543 0.085 Uiso 1 1 calc R
C6 C 0.3844(3) 0.4324(2) 0.31863(9) 0.0622(5) Uani 1 1 d .
H6 H 0.2532 0.4083 0.3353 0.075 Uiso 1 1 calc R
C7 C 0.5412(2) 0.33108(18) 0.28260(9) 0.0495(4) Uani 1 1 d .
H7 H 0.5132 0.2397 0.2745 0.059 Uiso 1 1 calc R
C8 C 1.0972(3) -0.01139(18) 0.22079(9) 0.0575(4) Uani 1 1 d .
H8A H 1.0833 -0.1158 0.2369 0.069 Uiso 1 1 calc R
H8B H 1.2533 -0.0137 0.2199 0.069 Uiso 1 1 calc R
C9 C 0.9904(3) 0.05723(17) 0.14388(9) 0.0521(4) Uani 1 1 d .
H9A H 1.1016 0.0717 0.1061 0.062 Uiso 1 1 calc R
H9B H 0.9092 -0.0095 0.1282 0.062 Uiso 1 1 calc R
C10 C 0.8202(3) 0.33050(17) 0.08777(8) 0.0485(4) Uani 1 1 d .
H10A H 0.9676 0.3393 0.0728 0.058 Uiso 1 1 calc R
H10B H 0.7364 0.4287 0.1012 0.058 Uiso 1 1 calc R
C11 C 0.7079(3) 0.29767(16) 0.02214(8) 0.0459(4) Uani 1 1 d .
C12 C 0.7739(3) 0.33636(18) -0.05179(9) 0.0580(4) Uani 1 1 d .
H12 H 0.8926 0.3803 -0.0607 0.070 Uiso 1 1 calc R
C13 C 0.6665(4) 0.3109(2) -0.11257(10) 0.0683(5) Uani 1 1 d .
H13 H 0.7115 0.3392 -0.1618 0.082 Uiso 1 1 calc R
C14 C 0.4944(4) 0.2441(2) -0.09994(10) 0.0696(5) Uani 1 1 d .
H14 H 0.4239 0.2250 -0.1406 0.084 Uiso 1 1 calc R
C15 C 0.4255(3) 0.2052(2) -0.02763(10) 0.0652(5) Uani 1 1 d .
H15 H 0.3088 0.1592 -0.0194 0.078 Uiso 1 1 calc R
C16 C 0.5279(3) 0.23367(19) 0.03337(9) 0.0533(4) Uani 1 1 d .
C17 C 1.0892(2) 0.08610(16) 0.34142(8) 0.0434(4) Uani 1 1 d .
H17A H 1.0169 0.1761 0.3642 0.052 Uiso 1 1 calc R
H17B H 1.2405 0.0900 0.3297 0.052 Uiso 1 1 calc R
C18 C 1.0933(2) -0.05874(16) 0.39788(8) 0.0417(3) Uani 1 1 d .
C19 C 1.2692(3) -0.12254(19) 0.44810(9) 0.0544(4) Uani 1 1 d .
H19 H 1.3877 -0.0783 0.4452 0.065 Uiso 1 1 calc R
C20 C 1.2720(3) -0.2511(2) 0.50266(9) 0.0660(5) Uani 1 1 d .
H20 H 1.3913 -0.2929 0.5360 0.079 Uiso 1 1 calc R
C21 C 1.0967(4) -0.3163(2) 0.50691(10) 0.0677(5) Uani 1 1 d .
H21 H 1.0985 -0.4031 0.5431 0.081 Uiso 1 1 calc R
C22 C 0.9199(3) -0.25482(18) 0.45859(10) 0.0616(5) Uani 1 1 d .
H22 H 0.8017 -0.2995 0.4623 0.074 Uiso 1 1 calc R
C23 C 0.9159(3) -0.12605(17) 0.40409(9) 0.0479(4) Uani 1 1 d .
N1 N 0.83795(19) 0.20797(12) 0.15420(6) 0.0402(3) Uani 1 1 d .
N2 N 0.97306(19) 0.09308(12) 0.27115(6) 0.0398(3) Uani 1 1 d .
O1 O 0.4492(2) 0.19627(18) 0.10427(7) 0.0756(4) Uani 1 1 d .
H1 H 0.5400 0.1966 0.1359 0.113 Uiso 1 1 calc R
O2 O 0.73556(18) -0.06882(13) 0.35738(7) 0.0665(3) Uani 1 1 d .
H2 H 0.7604 -0.0034 0.3231 0.100 Uiso 1 1 calc R

loop_
_atom_site_aniso_label
_atom_site_aniso_U_11
_atom_site_aniso_U_22
_atom_site_aniso_U_33
_atom_site_aniso_U_23
_atom_site_aniso_U_13
_atom_site_aniso_U_12
C1 0.0392(8) 0.0355(7) 0.0436(8) -0.0060(6) -0.0002(6) -0.0091(6)
C2 0.0484(9) 0.0325(7) 0.0384(8) -0.0072(6) -0.0091(7) -0.0035(6)
C3 0.0652(10) 0.0407(9) 0.0548(10) -0.0072(7) -0.0188(8) -0.0079(8)
C4 0.1003(12) 0.0374(8) 0.0598(11) -0.0177(8) -0.0276(10) -0.0002(9)
C5 0.0814(12) 0.0641(12) 0.0485(10) -0.0188(9) -0.0121(9) 0.0205(9)
C6 0.0569(11) 0.0646(11) 0.0502(10) -0.0117(8) -0.0009(8) 0.0103(9)
C7 0.0482(9) 0.0467(9) 0.0502(9) -0.0125(7) 0.0000(7) -0.0038(7)
C8 0.0675(11) 0.0462(9) 0.0478(9) -0.0107(7) 0.0039(8) 0.0049(8)
C9 0.0638(10) 0.0405(8) 0.0477(9) -0.0114(7) 0.0031(8) -0.0045(7)
C10 0.0569(10) 0.0405(8) 0.0442(9) -0.0032(7) 0.0036(7) -0.0092(7)
C11 0.0515(9) 0.0365(8) 0.0403(8) -0.0038(6) 0.0017(7) 0.0023(7)
C12 0.0700(11) 0.0473(9) 0.0466(10) -0.0018(7) 0.0053(8) -0.0029(8)
C13 0.0946(15) 0.0566(11) 0.0374(9) -0.0047(8) 0.0006(10) 0.0057(10)
C14 0.0893(14) 0.0561(11) 0.0514(11) -0.0125(8) -0.0204(10) 0.0061(10)
C15 0.0675(11) 0.0650(11) 0.0592(11) -0.0116(9) -0.0133(9) -0.0084(9)
C16 0.0538(10) 0.0557(9) 0.0433(9) -0.0078(7) -0.0009(8) -0.0030(8)
C17 0.0422(8) 0.0432(8) 0.0440(8) -0.0064(7) -0.0010(7) -0.0104(7)
C18 0.0457(8) 0.0387(8) 0.0375(8) -0.0106(6) 0.0048(7) -0.0036(7)
C19 0.0579(10) 0.0574(10) 0.0439(9) -0.0101(8) -0.0030(8) -0.0069(8)
C20 0.0796(13) 0.0640(11) 0.0392(9) -0.0025(8) -0.0085(9) 0.0042(10)
C21 0.1000(15) 0.0465(10) 0.0456(10) -0.0003(8) 0.0136(10) -0.0074(10)
C22 0.0761(12) 0.0457(9) 0.0619(11) -0.0052(8) 0.0115(10) -0.0180(9)
C23 0.0536(10) 0.0392(8) 0.0490(9) -0.0087(7) 0.0078(8) -0.0091(7)
N1 0.0475(7) 0.0342(6) 0.0369(6) -0.0078(5) 0.0015(5) -0.0064(5)
N2 0.0449(7) 0.0327(6) 0.0379(6) -0.0072(5) 0.0009(5) -0.0031(5)
O1 0.0675(8) 0.1178(11) 0.0506(7) -0.0134(7) 0.0042(6) -0.0411(8)
O2 0.0574(7) 0.0599(7) 0.0809(9) 0.0066(6) -0.0086(6) -0.0239(6)

loop_
_atom_type_symbol
_atom_type_description
_atom_type_scat_dispersion_real
_atom_type_scat_dispersion_imag
_atom_type_scat_source
C C 0.0033 0.0016 'International Tables Vol C Tables 4.2.6.8 and 6.1.1.4'
H H 0.0000 0.0000 'International Tables Vol C Tables 4.2.6.8 and 6.1.1.4'
N N 0.0061 0.0033 'International Tables Vol C Tables 4.2.6.8 and 6.1.1.4'
O O 0.0106 0.0060 'International Tables Vol C Tables 4.2.6.8 and 6.1.1.4'

loop_
_geom_angle_atom_site_label_1
_geom_angle_atom_site_label_2
_geom_angle_atom_site_label_3
_geom_angle
N1 C1 N2 100.93(11)
N1 C1 C2 113.29(12)
N2 C1 C2 111.99(12)
N1 C1 H18 110.1
N2 C1 H18 110.1
C2 C1 H18 110.1
C3 C2 C7 118.20(14)
C3 C2 C1 121.02(15)
C7 C2 C1 120.75(13)
C2 C3 C4 120.06(17)
C2 C3 H3 120.0
C4 C3 H3 120.0
C5 C4 C3 119.97(17)
C5 C4 H4 120.0
C3 C4 H4 120.0
C6 C5 C4 120.28(17)
C6 C5 H5 119.9
C4 C5 H5 119.9
C5 C6 C7 119.99(18)
C5 C6 H6 120.0
C7 C6 H6 120.0
C6 C7 C2 121.49(16)
C6 C7 H7 119.3
C2 C7 H7 119.3
N2 C8 C9 104.13(12)
N2 C8 H8A 110.9
C9 C8 H8A 110.9
N2 C8 H8B 110.9
C9 C8 H8B 110.9
H8A C8 H8B 108.9
N1 C9 C8 104.84(12)
N1 C9 H9A 110.8
C8 C9 H9A 110.8
N1 C9 H9B 110.8
C8 C9 H9B 110.8
H9A C9 H9B 108.9
N1 C10 C11 111.72(12)
N1 C10 H10A 109.3
C11 C10 H10A 109.3
N1 C10 H10B 109.3
C11 C10 H10B 109.3
H10A C10 H10B 107.9
C12 C11 C16 117.76(15)
C12 C11 C10 121.10(16)
C16 C11 C10 121.08(14)
C13 C12 C11 121.33(18)
C13 C12 H12 119.3
C11 C12 H12 119.3
C14 C13 C12 119.78(17)
C14 C13 H13 120.1
C12 C13 H13 120.1
C13 C14 C15 120.09(17)
C13 C14 H14 120.0
C15 C14 H14 120.0
C14 C15 C16 120.63(19)
C14 C15 H15 119.7
C16 C15 H15 119.7
O1 C16 C15 118.32(17)
O1 C16 C11 121.32(14)
C15 C16 C11 120.36(16)
N2 C17 C18 112.71(11)
N2 C17 H17A 109.0
C18 C17 H17A 109.0
N2 C17 H17B 109.0
C18 C17 H17B 109.0
H17A C17 H17B 107.8
C19 C18 C23 118.23(14)
C19 C18 C17 120.15(14)
C23 C18 C17 121.51(12)
C18 C19 C20 121.24(17)
C18 C19 H19 119.4
C20 C19 H19 119.4
C21 C20 C19 119.34(16)
C21 C20 H20 120.3
C19 C20 H20 120.3
C22 C21 C20 120.69(16)
C22 C21 H21 119.7
C20 C21 H21 119.7
C21 C22 C23 120.21(17)
C21 C22 H22 119.9
C23 C22 H22 119.9
O2 C23 C22 117.99(15)
O2 C23 C18 121.73(13)
C22 C23 C18 120.28(15)
C1 N1 C10 113.63(11)
C1 N1 C9 105.74(11)
C10 N1 C9 114.02(12)
C17 N2 C1 114.78(11)
C17 N2 C8 114.57(12)
C1 N2 C8 104.09(11)
C16 O1 H1 109.5
C23 O2 H2 109.5

loop_
_geom_bond_atom_site_label_1
_geom_bond_atom_site_label_2
_geom_bond_distance
C1 N1 1.4643(18)
C1 N2 1.4679(18)
C1 C2 1.507(2)
C1 H18 0.9800
C2 C3 1.382(2)
C2 C7 1.384(2)
C3 C4 1.406(2)
C3 H3 0.9300
C4 C5 1.366(3)
C4 H4 0.9300
C5 C6 1.364(3)
C5 H5 0.9300
C6 C7 1.377(2)
C6 H6 0.9300
C7 H7 0.9300
C8 N2 1.4704(19)
C8 C9 1.513(2)
C8 H8A 0.9700
C8 H8B 0.9700
C9 N1 1.4808(19)
C9 H9A 0.9700
C9 H9B 0.9700
C10 N1 1.4698(18)
C10 C11 1.505(2)
C10 H10A 0.9700
C10 H10B 0.9700
C11 C12 1.387(2)
C11 C16 1.393(2)
C12 C13 1.386(2)
C12 H12 0.9300
C13 C14 1.365(3)
C13 H13 0.9300
C14 C15 1.368(3)
C14 H14 0.9300
C15 C16 1.384(2)
C15 H15 0.9300
C16 O1 1.366(2)
C17 N2 1.4625(18)
C17 C18 1.512(2)
C17 H17A 0.9700
C17 H17B 0.9700
C18 C19 1.383(2)
C18 C23 1.396(2)
C19 C20 1.386(2)
C19 H19 0.9300
C20 C21 1.373(3)
C20 H20 0.9300
C21 C22 1.365(3)
C21 H21 0.9300
C22 C23 1.386(2)
C22 H22 0.9300
C23 O2 1.362(2)
O1 H1 0.8200
O2 H2 0.8200

loop_
_geom_torsion_atom_site_label_1
_geom_torsion_atom_site_label_2
_geom_torsion_atom_site_label_3
_geom_torsion_atom_site_label_4
_geom_torsion
N1 C1 C2 C3 -122.05(14)
N2 C1 C2 C3 124.59(14)
N1 C1 C2 C7 59.83(17)
N2 C1 C2 C7 -53.53(17)
C7 C2 C3 C4 1.2(2)
C1 C2 C3 C4 -176.98(13)
C2 C3 C4 C5 -0.1(2)
C3 C4 C5 C6 -0.5(2)
C4 C5 C6 C7 0.1(2)
C5 C6 C7 C2 1.0(2)
C3 C2 C7 C6 -1.6(2)
C1 C2 C7 C6 176.53(14)
N2 C8 C9 N1 8.48(16)
N1 C10 C11 C12 -143.77(14)
N1 C10 C11 C16 39.08(18)
C16 C11 C12 C13 -0.7(2)
C10 C11 C12 C13 -177.93(14)
C11 C12 C13 C14 -1.1(2)
C12 C13 C14 C15 1.3(3)
C13 C14 C15 C16 0.4(3)
C14 C15 C16 O1 178.36(16)
C14 C15 C16 C11 -2.2(2)
C12 C11 C16 O1 -178.26(14)
C10 C11 C16 O1 -1.0(2)
C12 C11 C16 C15 2.3(2)
C10 C11 C16 C15 179.54(14)
N2 C17 C18 C19 149.56(13)
N2 C17 C18 C23 -34.39(19)
C23 C18 C19 C20 0.9(2)
C17 C18 C19 C20 177.03(14)
C18 C19 C20 C21 0.0(3)
C19 C20 C21 C22 -0.6(3)
C20 C21 C22 C23 0.5(3)
C21 C22 C23 O2 -179.81(15)
C21 C22 C23 C18 0.4(3)
C19 C18 C23 O2 179.18(14)
C17 C18 C23 O2 3.1(2)
C19 C18 C23 C22 -1.0(2)
C17 C18 C23 C22 -177.15(14)
N2 C1 N1 C10 -165.35(11)
C2 C1 N1 C10 74.76(16)
N2 C1 N1 C9 -39.55(14)
C2 C1 N1 C9 -159.44(12)
C11 C10 N1 C1 -171.18(12)
C11 C10 N1 C9 67.55(17)
C8 C9 N1 C1 19.35(16)
C8 C9 N1 C10 144.91(13)
C18 C17 N2 C1 165.23(12)
C18 C17 N2 C8 -74.36(16)
N1 C1 N2 C17 171.11(11)
C2 C1 N2 C17 -68.08(16)
N1 C1 N2 C8 45.08(14)
C2 C1 N2 C8 165.90(11)
C9 C8 N2 C17 -159.38(12)
C9 C8 N2 C1 -33.22(16)
